data_4325465
loop_
_publ_author_name
'Lihong Li'
'Jan M. Becker'
'Laura E. N. Allan'
'Guy J. Clarkson'
'Scott S. Turner'
'Peter Scott'

_publ_section_title
;
 Structural and Electronic Modulation of Magnetic Properties in a Family
 of Chiral Iron Coordination Polymers
;
_journal_name_full 'Inorganic Chemistry'
_journal_page_first 5925
_journal_page_last 5935
_journal_paper_doi 10.1021/ic102291r
_journal_volume 50
_journal_year 2011
_chemical_absolute_configuration rmad
_chemical_formula_sum 'C43 H35 Cl3 Fe N6 O2'
_chemical_formula_weight 829.97
_chemical_name_systematic
; 
 ? 
;
_space_group_IT_number 18
_symmetry_cell_setting orthorhombic
_symmetry_space_group_name_Hall 'P 2 2ab'
_symmetry_space_group_name_H-M 'P 21 21 2'
_atom_sites_solution_hydrogens geom
_atom_sites_solution_primary direct
_atom_sites_solution_secondary difmap
_audit_creation_method SHELXL-97
_cell_angle_alpha 90.00
_cell_angle_beta 90.00
_cell_angle_gamma 90.00
_cell_formula_units_Z 4
_cell_length_a 21.05493(13)
_cell_length_b 16.11390(10)
_cell_length_c 11.55863(8)
_cell_measurement_reflns_used 16423
_cell_measurement_temperature 100(2)
_cell_measurement_theta_max 61.81
_cell_measurement_theta_min 3.45
_cell_volume 3921.58(4)
_computing_cell_refinement 'CrysAlis RED, Oxford Diffraction Ltd'
_computing_data_collection 'CrysAlis CCD, Oxford Diffraction Ltd'
_computing_data_reduction 'CrysAlis RED, Oxford Diffraction Ltd'
_computing_molecular_graphics 'SHELXTL (Sheldrick, 1997)'
_computing_publication_material 'SHELXTL (Sheldrick, 1997)'
_computing_structure_refinement 'SHELXL-97 (Sheldrick, 1997)'
_computing_structure_solution 'SHELXS-97 (Sheldrick, 1990)'
_diffrn_ambient_temperature 100(2)
_diffrn_detector_area_resol_mean 10.2833
_diffrn_measured_fraction_theta_full 0.995
_diffrn_measured_fraction_theta_max 0.995
_diffrn_measurement_device_type 'Oxford Diffraction Gemini R'
_diffrn_measurement_method '\f & \w scans'
_diffrn_radiation_monochromator graphite
_diffrn_radiation_source 'Enhance (Mo) X-ray Source'
_diffrn_radiation_type CuK\a
_diffrn_radiation_wavelength 1.54184
_diffrn_reflns_av_R_equivalents 0.0276
_diffrn_reflns_av_sigmaI/netI 0.0237
_diffrn_reflns_limit_h_max 24
_diffrn_reflns_limit_h_min -22
_diffrn_reflns_limit_k_max 18
_diffrn_reflns_limit_k_min -18
_diffrn_reflns_limit_l_max 13
_diffrn_reflns_limit_l_min -12
_diffrn_reflns_number 23665
_diffrn_reflns_theta_full 61.94
_diffrn_reflns_theta_max 61.94
_diffrn_reflns_theta_min 3.45
_diffrn_standards_decay_% nil
_exptl_absorpt_coefficient_mu 5.330
_exptl_absorpt_correction_T_max 1.00
_exptl_absorpt_correction_T_min 0.51
_exptl_absorpt_correction_type multi-scan
_exptl_absorpt_process_details 'ABSPACK(CrysAlis, Oxford Diffraction)'
_exptl_crystal_colour brown
_exptl_crystal_density_diffrn 1.406
_exptl_crystal_description block
_exptl_crystal_F_000 1712
_exptl_crystal_size_max 0.20
_exptl_crystal_size_mid 0.10
_exptl_crystal_size_min 0.06
_refine_diff_density_max 0.223
_refine_diff_density_min -0.414
_refine_diff_density_rms 0.044
_refine_ls_abs_structure_details 'Flack H D (1983), Acta Cryst. A39, 876-881, 2419 Friedel pairs'
_refine_ls_abs_structure_Flack 0.006(3)
_refine_ls_extinction_method none
_refine_ls_goodness_of_fit_ref 1.080
_refine_ls_hydrogen_treatment constr
_refine_ls_matrix_type full
_refine_ls_number_parameters 520
_refine_ls_number_reflns 6066
_refine_ls_number_restraints 6
_refine_ls_restrained_S_all 1.085
_refine_ls_R_factor_all 0.0319
_refine_ls_R_factor_gt 0.0290
_refine_ls_shift/su_max 0.000
_refine_ls_shift/su_mean 0.000
_refine_ls_structure_factor_coef Fsqd
_refine_ls_weighting_details 'calc w=1/[\s^2^(Fo^2^)+(0.0547P)^2^+0.0000P] where P=(Fo^2^+2Fc^2^)/3'
_refine_ls_weighting_scheme calc
_refine_ls_wR_factor_gt 0.0775
_refine_ls_wR_factor_ref 0.0784
_reflns_number_gt 5590
_reflns_number_total 6066
_reflns_threshold_expression >2sigma(I)
_cod_data_source_file ic102291r_si_001_6.cif
_cod_data_source_block ll21
_cod_database_code 4325465

loop_
_symmetry_equiv_pos_as_xyz
'x, y, z'
'-x, -y, z'
'-x+1/2, y+1/2, -z'
'x+1/2, -y+1/2, -z'

loop_
_atom_site_label
_atom_site_type_symbol
_atom_site_fract_x
_atom_site_fract_y
_atom_site_fract_z
_atom_site_U_iso_or_equiv
_atom_site_adp_type
_atom_site_occupancy
_atom_site_symmetry_multiplicity
_atom_site_calc_flag
_atom_site_refinement_flags
_atom_site_disorder_assembly
_atom_site_disorder_group
Fe2 Fe 1.0000 0.5000 0.36103(4) 0.01438(12) Uani 1 2 d S . .
O2 O 0.90724(8) 0.46768(9) 0.36811(14) 0.0195(4) Uani 1 1 d . . .
N5 n 0.96746(9) 0.62880(11) 0.37455(16) 0.0171(4) Uani 1 1 d . . .
N6 n 0.67008(13) 0.65049(17) 0.6604(3) 0.0531(8) Uani 1 1 d . . .
N7 n 1.0000 0.5000 0.5593(2) 0.0178(6) Uani 1 2 d S . .
N8 n 1.0000 0.5000 1.1730(2) 0.0173(6) Uani 1 2 d S . .
C23 C 0.86203(11) 0.50455(15) 0.42392(18) 0.0179(5) Uani 1 1 d . . .
C24 C 0.80738(12) 0.45881(14) 0.4572(2) 0.0220(5) Uani 1 1 d . . .
H24A H 0.8044 0.4020 0.4358 0.026 Uiso 1 1 calc R . .
C25 C 0.75871(11) 0.49403(16) 0.5193(2) 0.0241(5) Uani 1 1 d . . .
H25A H 0.7230 0.4615 0.5408 0.029 Uiso 1 1 calc R . .
C26 C 0.76165(12) 0.57765(15) 0.5510(2) 0.0229(6) Uani 1 1 d . . .
C27 C 0.81382(12) 0.62480(15) 0.5184(2) 0.0211(5) Uani 1 1 d . . .
H27A H 0.8155 0.6817 0.5396 0.025 Uiso 1 1 calc R . .
C28 C 0.86409(11) 0.59059(14) 0.4548(2) 0.0184(5) Uani 1 1 d . . .
C29 C 0.91452(12) 0.64758(14) 0.4223(2) 0.0199(5) Uani 1 1 d . . .
H29A H 0.9075 0.7047 0.4382 0.024 Uiso 1 1 calc R . .
C30 C 1.01208(12) 0.69698(13) 0.3419(2) 0.0196(5) Uani 1 1 d . . .
H30A H 1.0555 0.6789 0.3660 0.023 Uiso 1 1 calc R . .
C31 C 1.00012(14) 0.78080(14) 0.3987(2) 0.0257(5) Uani 1 1 d . . .
H31A H 0.9974 0.7737 0.4828 0.039 Uiso 1 1 calc R . .
H31B H 0.9602 0.8040 0.3697 0.039 Uiso 1 1 calc R . .
H31C H 1.0351 0.8186 0.3803 0.039 Uiso 1 1 calc R . .
C32 C 1.01337(12) 0.70680(13) 0.2112(2) 0.0207(6) Uani 1 1 d . . .
C33 C 1.07013(13) 0.72875(15) 0.1568(2) 0.0248(6) Uani 1 1 d . . .
H33A H 1.1078 0.7347 0.2012 0.030 Uiso 1 1 calc R . .
C34 C 1.07174(15) 0.74210(14) 0.0371(2) 0.0288(6) Uani 1 1 d . . .
H34A H 1.1105 0.7572 0.0007 0.035 Uiso 1 1 calc R . .
C35 C 1.01747(14) 0.73341(15) -0.0281(2) 0.0297(7) Uani 1 1 d . . .
H35A H 1.0187 0.7422 -0.1093 0.036 Uiso 1 1 calc R . .
C36 C 0.96114(14) 0.71188(16) 0.0253(2) 0.0301(6) Uani 1 1 d . . .
H36A H 0.9236 0.7058 -0.0195 0.036 Uiso 1 1 calc R . .
C37 C 0.95905(13) 0.69910(15) 0.1443(2) 0.0252(6) Uani 1 1 d . . .
H37A H 0.9199 0.6849 0.1802 0.030 Uiso 1 1 calc R . .
C38 C 0.71059(13) 0.61788(18) 0.6120(3) 0.0334(7) Uani 1 1 d . . .
C39 C 0.96623(12) 0.44540(14) 0.6200(2) 0.0202(5) Uani 1 1 d . . .
H39A H 0.9422 0.4052 0.5787 0.024 Uiso 1 1 calc R . .
C40 C 0.96399(12) 0.44361(14) 0.7392(2) 0.0220(6) Uani 1 1 d . . .
H40A H 0.9380 0.4042 0.7779 0.026 Uiso 1 1 calc R . .
C41 C 1.0000 0.5000 0.8023(3) 0.0188(7) Uani 1 2 d S . .
C42 C 1.0000 0.5000 0.9300(3) 0.0201(7) Uani 1 2 d S . .
C43 C 0.94570(12) 0.47917(14) 0.9929(2) 0.0201(5) Uani 1 1 d . . .
H43A H 0.9076 0.4645 0.9541 0.024 Uiso 1 1 calc R . .
C44 C 0.94809(12) 0.48019(14) 1.1123(2) 0.0204(5) Uani 1 1 d . . .
H44A H 0.9107 0.4660 1.1538 0.024 Uiso 1 1 calc R . .
Fe1 Fe 1.0000 1.0000 -0.26460(4) 0.01519(13) Uani 1 2 d S . .
O1 O 0.97035(7) 1.11910(9) -0.27221(14) 0.0191(4) Uani 1 1 d . . .
N1 n 0.89998(10) 0.96850(11) -0.24903(16) 0.0175(4) Uani 1 1 d . . .
C1 C 0.91579(11) 1.15205(14) -0.2917(2) 0.0167(5) Uani 1 1 d . . .
C2 C 0.91152(12) 1.23736(14) -0.3202(2) 0.0200(5) Uani 1 1 d . . .
H2A H 0.9496 1.2687 -0.3267 0.024 Uiso 1 1 calc R . .
N2 n 0.69171(11) 1.30944(13) -0.3676(2) 0.0316(5) Uani 1 1 d . . .
C3 C 0.85498(12) 1.27634(14) -0.3385(2) 0.0222(5) Uani 1 1 d . . .
H3A H 0.8544 1.3337 -0.3576 0.027 Uiso 1 1 calc R . .
N3 n 1.0000 1.0000 -0.0719(2) 0.0169(6) Uani 1 2 d S . .
C4 C 0.79733(12) 1.23219(15) -0.3295(2) 0.0211(5) Uani 1 1 d . . .
N4 n 1.0000 1.0000 0.5405(2) 0.0191(6) Uani 1 2 d S . .
C5 C 0.79937(12) 1.14890(14) -0.3018(2) 0.0200(5) Uani 1 1 d . . .
H5A H 0.7607 1.1190 -0.2952 0.024 Uiso 1 1 calc R . .
C6 C 0.85689(11) 1.10708(14) -0.28324(19) 0.0188(5) Uani 1 1 d . . .
C7 C 0.85316(12) 1.01951(14) -0.25444(19) 0.0191(5) Uani 1 1 d . . .
H7A H 0.8122 0.9978 -0.2380 0.023 Uiso 1 1 calc R . .
C8 C 0.88545(12) 0.87971(14) -0.2185(2) 0.0220(5) Uani 1 1 d . . .
H8A H 0.9252 0.8562 -0.1845 0.026 Uiso 1 1 calc R . .
C9 C 0.87353(16) 0.83233(16) -0.3291(3) 0.0392(7) Uani 1 1 d . . .
H9A H 0.9092 0.8408 -0.3823 0.059 Uiso 1 1 calc R . .
H9B H 0.8343 0.8524 -0.3651 0.059 Uiso 1 1 calc R . .
H9C H 0.8694 0.7731 -0.3116 0.059 Uiso 1 1 calc R . .
C10 C 0.83491(12) 0.87115(15) -0.1271(2) 0.0258(6) Uani 1 1 d . . .
C11 C 0.77052(13) 0.86199(18) -0.1521(3) 0.0357(7) Uani 1 1 d . . .
H11A H 0.7571 0.8578 -0.2304 0.043 Uiso 1 1 calc R . .
C12 C 0.72570(16) 0.8588(2) -0.0637(3) 0.0569(10) Uani 1 1 d . . .
H12A H 0.6818 0.8558 -0.0819 0.068 Uiso 1 1 calc R . .
C13 C 0.74494(19) 0.8601(3) 0.0501(4) 0.0699(13) Uani 1 1 d . . .
H13A H 0.7146 0.8551 0.1104 0.084 Uiso 1 1 calc R . .
C14 C 0.80887(18) 0.8686(3) 0.0762(3) 0.0622(11) Uani 1 1 d . . .
H14A H 0.8223 0.8704 0.1547 0.075 Uiso 1 1 calc R . .
C15 C 0.85259(14) 0.87463(19) -0.0109(2) 0.0373(7) Uani 1 1 d . . .
H15A H 0.8962 0.8813 0.0083 0.045 Uiso 1 1 calc R . .
C16 C 0.73809(13) 1.27461(15) -0.3500(2) 0.0237(6) Uani 1 1 d . . .
C17 C 0.96116(12) 1.04996(14) -0.0117(2) 0.0186(5) Uani 1 1 d . . .
H17A H 0.9336 1.0858 -0.0532 0.022 Uiso 1 1 calc R . .
C18 C 0.95933(11) 1.05177(14) 0.1081(2) 0.0190(5) Uani 1 1 d . . .
H18A H 0.9308 1.0877 0.1474 0.023 Uiso 1 1 calc R . .
C19 C 1.0000 1.0000 0.1699(3) 0.0172(7) Uani 1 2 d S . .
C20 C 1.0000 1.0000 0.2986(3) 0.0166(7) Uani 1 2 d S . .
C21 C 0.94363(11) 1.00377(16) 0.36057(19) 0.0213(5) Uani 1 1 d . . .
H21A H 0.9040 1.0065 0.3215 0.026 Uiso 1 1 calc R . .
C22 C 0.94600(11) 1.00348(16) 0.48029(19) 0.0206(5) Uani 1 1 d . . .
H22A H 0.9071 1.0059 0.5218 0.025 Uiso 1 1 calc R . .
C45 C 0.7768(3) 0.6353(3) -0.0447(5) 0.0423(13) Uani 0.747(3) 1 d PD A 1
H45A H 0.7754 0.6973 -0.0406 0.051 Uiso 0.747(3) 1 calc PR A 1
Cl1 Cl 0.81318(5) 0.59766(9) 0.08333(9) 0.0561(4) Uani 0.747(3) 1 d PD A 1
Cl2 Cl 0.69983(6) 0.59904(13) -0.05158(12) 0.0693(5) Uani 0.747(3) 1 d PD A 1
Cl3 Cl 0.82361(6) 0.60646(9) -0.16623(9) 0.0384(3) Uani 0.747(3) 1 d PD A 1
C45A C 0.7625(9) 0.6312(12) -0.0792(15) 0.068(8) Uiso 0.253(3) 1 d PD A 2
H45B H 0.7370 0.6716 -0.1255 0.081 Uiso 0.253(3) 1 calc PR A 2
Cl1A Cl 0.7864(2) 0.6797(3) 0.0465(5) 0.0894(18) Uiso 0.253(3) 1 d PD A 2
Cl2A Cl 0.7184(4) 0.5474(5) -0.0569(6) 0.116(2) Uiso 0.253(3) 1 d PD A 2
Cl3A Cl 0.8262(7) 0.6012(10) -0.1603(12) 0.213(6) Uiso 0.253(3) 1 d PD A 2

loop_
_atom_site_aniso_label
_atom_site_aniso_U_11
_atom_site_aniso_U_22
_atom_site_aniso_U_33
_atom_site_aniso_U_23
_atom_site_aniso_U_13
_atom_site_aniso_U_12
Fe2 0.0199(3) 0.0134(2) 0.0098(2) 0.000 0.000 0.0004(2)
O2 0.0238(9) 0.0170(8) 0.0177(9) -0.0017(6) 0.0012(7) -0.0005(7)
N5 0.0219(11) 0.0154(9) 0.0141(10) 0.0010(8) -0.0037(9) -0.0027(8)
N6 0.0345(15) 0.0538(16) 0.071(2) -0.0220(15) 0.0186(15) 0.0010(13)
N7 0.0226(15) 0.0159(12) 0.0151(14) 0.000 0.000 0.0008(13)
N8 0.0263(15) 0.0111(12) 0.0145(13) 0.000 0.000 -0.0009(13)
C23 0.0228(12) 0.0194(11) 0.0114(11) 0.0002(10) -0.0050(9) 0.0034(11)
C24 0.0250(14) 0.0213(12) 0.0198(13) 0.0021(10) -0.0031(11) -0.0021(10)
C25 0.0213(13) 0.0278(13) 0.0232(12) 0.0028(12) -0.0009(10) -0.0006(11)
C26 0.0195(14) 0.0285(14) 0.0207(13) -0.0051(11) -0.0004(11) 0.0019(10)
C27 0.0240(14) 0.0214(12) 0.0180(13) -0.0022(10) -0.0035(11) 0.0038(10)
C28 0.0190(13) 0.0210(11) 0.0152(11) 0.0020(10) -0.0020(10) 0.0016(10)
C29 0.0251(14) 0.0152(11) 0.0195(13) 0.0002(10) -0.0042(11) 0.0003(10)
C30 0.0245(14) 0.0163(11) 0.0180(12) 0.0024(10) -0.0003(10) -0.0032(10)
C31 0.0324(14) 0.0213(12) 0.0233(13) -0.0024(10) -0.0012(13) -0.0037(12)
C32 0.0316(16) 0.0120(10) 0.0186(12) 0.0030(9) 0.0017(11) 0.0008(10)
C33 0.0303(15) 0.0187(12) 0.0254(15) 0.0008(11) 0.0004(12) -0.0004(11)
C34 0.0396(17) 0.0187(12) 0.0282(15) 0.0031(11) 0.0108(13) -0.0012(11)
C35 0.049(2) 0.0204(12) 0.0197(13) 0.0044(11) 0.0053(13) 0.0032(12)
C36 0.0386(17) 0.0298(14) 0.0217(15) 0.0041(11) -0.0055(13) 0.0027(12)
C37 0.0286(15) 0.0266(13) 0.0204(14) 0.0047(11) 0.0013(11) -0.0009(11)
C38 0.0258(15) 0.0344(15) 0.0400(18) -0.0070(13) 0.0046(13) -0.0027(12)
C39 0.0311(15) 0.0156(11) 0.0140(12) 0.0007(10) -0.0022(11) -0.0034(10)
C40 0.0326(15) 0.0164(11) 0.0169(13) 0.0015(10) 0.0028(11) -0.0072(11)
C41 0.0260(18) 0.0176(15) 0.0128(16) 0.000 0.000 0.0023(16)
C42 0.034(2) 0.0117(14) 0.0143(16) 0.000 0.000 -0.0008(16)
C43 0.0273(14) 0.0184(12) 0.0145(12) 0.0006(9) -0.0031(10) -0.0050(10)
C44 0.0276(14) 0.0179(13) 0.0156(12) 0.0018(9) 0.0025(11) -0.0032(10)
Fe1 0.0202(3) 0.0156(2) 0.0098(2) 0.000 0.000 0.0004(2)
O1 0.0201(9) 0.0208(8) 0.0163(9) 0.0004(7) -0.0031(7) -0.0022(7)
N1 0.0248(11) 0.0166(9) 0.0111(10) 0.0025(8) 0.0020(8) -0.0009(8)
C1 0.0220(13) 0.0183(11) 0.0097(12) -0.0018(9) 0.0005(10) -0.0013(10)
C2 0.0238(14) 0.0202(12) 0.0161(13) 0.0009(10) -0.0007(11) -0.0022(10)
N2 0.0278(13) 0.0268(11) 0.0401(14) -0.0028(10) -0.0032(11) 0.0046(10)
C3 0.0303(15) 0.0169(11) 0.0194(13) 0.0005(10) -0.0016(11) 0.0022(11)
N3 0.0201(14) 0.0161(12) 0.0144(14) 0.000 0.000 -0.0014(13)
C4 0.0218(14) 0.0220(12) 0.0196(13) -0.0023(11) -0.0017(11) 0.0025(10)
N4 0.0259(15) 0.0162(13) 0.0153(13) 0.000 0.000 -0.0003(13)
C5 0.0229(13) 0.0215(12) 0.0156(13) -0.0029(10) 0.0023(10) -0.0048(10)
C6 0.0245(13) 0.0208(12) 0.0110(11) -0.0012(10) -0.0001(10) 0.0017(11)
C7 0.0218(13) 0.0219(13) 0.0135(12) 0.0021(9) 0.0001(10) -0.0061(10)
C8 0.0247(13) 0.0171(12) 0.0241(14) 0.0037(10) 0.0000(11) -0.0029(10)
C9 0.060(2) 0.0225(14) 0.0352(17) -0.0060(12) 0.0045(15) -0.0135(13)
C10 0.0255(14) 0.0244(13) 0.0276(14) 0.0106(11) 0.0033(12) -0.0032(11)
C11 0.0277(15) 0.0416(16) 0.0377(17) 0.0185(14) -0.0043(13) -0.0079(13)
C12 0.0277(17) 0.067(2) 0.076(3) 0.033(2) 0.0054(17) -0.0018(16)
C13 0.055(3) 0.098(3) 0.057(3) 0.032(2) 0.026(2) -0.003(2)
C14 0.060(2) 0.095(3) 0.0312(19) 0.0186(19) 0.0122(18) -0.009(2)
C15 0.0326(16) 0.0534(18) 0.0260(15) 0.0112(13) -0.0008(13) -0.0064(14)
C16 0.0275(15) 0.0190(12) 0.0246(14) -0.0029(11) 0.0008(12) -0.0035(11)
C17 0.0240(14) 0.0176(12) 0.0141(13) 0.0015(10) -0.0021(10) 0.0036(10)
C18 0.0226(14) 0.0195(12) 0.0149(13) -0.0013(10) 0.0029(10) 0.0040(10)
C19 0.0207(17) 0.0182(15) 0.0127(16) 0.000 0.000 -0.0022(16)
C20 0.0276(18) 0.0078(13) 0.0144(16) 0.000 0.000 0.0026(15)
C21 0.0228(13) 0.0240(12) 0.0170(12) 0.0003(12) -0.0022(10) 0.0025(11)
C22 0.0226(12) 0.0242(12) 0.0152(11) -0.0019(11) 0.0014(10) -0.0003(11)
C45 0.045(3) 0.034(3) 0.048(3) -0.008(2) -0.009(3) -0.002(2)
Cl1 0.0349(6) 0.1002(10) 0.0333(6) -0.0024(6) 0.0018(5) 0.0072(6)
Cl2 0.0279(6) 0.1177(13) 0.0623(8) -0.0046(8) -0.0038(5) -0.0015(7)
Cl3 0.0347(6) 0.0614(7) 0.0191(5) 0.0003(4) -0.0031(4) 0.0073(5)

loop_
_atom_type_symbol
_atom_type_description
_atom_type_scat_dispersion_real
_atom_type_scat_dispersion_imag
_atom_type_scat_source
C C 0.0181 0.0091 'International Tables Vol C Tables 4.2.6.8 and 6.1.1.4'
H H 0.0000 0.0000 'International Tables Vol C Tables 4.2.6.8 and 6.1.1.4'
N N 0.0311 0.0180 'International Tables Vol C Tables 4.2.6.8 and 6.1.1.4'
O O 0.0492 0.0322 'International Tables Vol C Tables 4.2.6.8 and 6.1.1.4'
Cl Cl 0.3639 0.7018 'International Tables Vol C Tables 4.2.6.8 and 6.1.1.4'
Fe Fe -1.1336 3.1974 'International Tables Vol C Tables 4.2.6.8 and 6.1.1.4'

loop_
_geom_angle_atom_site_label_1
_geom_angle_atom_site_label_2
_geom_angle_atom_site_label_3
_geom_angle
_geom_angle_site_symmetry_1
_geom_angle_site_symmetry_3
O2 Fe2 O2 175.36(9) 2_765 .
O2 Fe2 N8 92.32(5) 2_765 1_554
O2 Fe2 N8 92.32(5) . 1_554
O2 Fe2 N5 93.16(7) 2_765 .
O2 Fe2 N5 86.51(7) . .
N8 Fe2 N5 94.09(5) 1_554 .
O2 Fe2 N5 86.51(7) 2_765 2_765
O2 Fe2 N5 93.16(7) . 2_765
N8 Fe2 N5 94.09(5) 1_554 2_765
N5 Fe2 N5 171.82(10) . 2_765
O2 Fe2 N7 87.68(5) 2_765 .
O2 Fe2 N7 87.68(5) . .
N8 Fe2 N7 180.0 1_554 .
N5 Fe2 N7 85.91(5) . .
N5 Fe2 N7 85.91(5) 2_765 .
C23 O2 Fe2 127.74(15) . .
C29 N5 C30 118.85(19) . .
C29 N5 Fe2 121.80(15) . .
C30 N5 Fe2 118.81(14) . .
C39 N7 C39 116.3(3) 2_765 .
C39 N7 Fe2 121.83(14) 2_765 .
C39 N7 Fe2 121.83(14) . .
C44 N8 C44 116.8(3) . 2_765
C44 N8 Fe2 121.62(14) . 1_556
C44 N8 Fe2 121.62(14) 2_765 1_556
O2 C23 C24 119.5(2) . .
O2 C23 C28 123.1(2) . .
C24 C23 C28 117.3(2) . .
C25 C24 C23 122.1(2) . .
C25 C24 H24A 118.9 . .
C23 C24 H24A 118.9 . .
C24 C25 C26 120.1(2) . .
C24 C25 H25A 119.9 . .
C26 C25 H25A 119.9 . .
C27 C26 C25 119.5(2) . .
C27 C26 C38 118.5(2) . .
C25 C26 C38 121.9(2) . .
C26 C27 C28 121.7(2) . .
C26 C27 H27A 119.2 . .
C28 C27 H27A 119.2 . .
C27 C28 C23 119.3(2) . .
C27 C28 C29 116.0(2) . .
C23 C28 C29 124.7(2) . .
N5 C29 C28 126.7(2) . .
N5 C29 H29A 116.6 . .
C28 C29 H29A 116.6 . .
N5 C30 C32 109.80(18) . .
N5 C30 C31 116.1(2) . .
C32 C30 C31 109.84(18) . .
N5 C30 H30A 106.9 . .
C32 C30 H30A 106.9 . .
C31 C30 H30A 106.9 . .
C30 C31 H31A 109.5 . .
C30 C31 H31B 109.5 . .
H31A C31 H31B 109.5 . .
C30 C31 H31C 109.5 . .
H31A C31 H31C 109.5 . .
H31B C31 H31C 109.5 . .
C37 C32 C33 118.6(2) . .
C37 C32 C30 122.0(2) . .
C33 C32 C30 119.3(2) . .
C32 C33 C34 120.3(3) . .
C32 C33 H33A 119.9 . .
C34 C33 H33A 119.9 . .
C35 C34 C33 120.3(3) . .
C35 C34 H34A 119.8 . .
C33 C34 H34A 119.8 . .
C34 C35 C36 119.6(3) . .
C34 C35 H35A 120.2 . .
C36 C35 H35A 120.2 . .
C35 C36 C37 120.4(3) . .
C35 C36 H36A 119.8 . .
C37 C36 H36A 119.8 . .
C32 C37 C36 120.8(2) . .
C32 C37 H37A 119.6 . .
C36 C37 H37A 119.6 . .
N6 C38 C26 179.5(3) . .
N7 C39 C40 124.0(2) . .
N7 C39 H39A 118.0 . .
C40 C39 H39A 118.0 . .
C39 C40 C41 119.5(2) . .
C39 C40 H40A 120.3 . .
C41 C40 H40A 120.3 . .
C40 C41 C40 116.7(3) . 2_765
C40 C41 C42 121.65(14) . .
C40 C41 C42 121.65(14) 2_765 .
C43 C42 C43 117.2(3) 2_765 .
C43 C42 C41 121.42(15) 2_765 .
C43 C42 C41 121.42(15) . .
C44 C43 C42 119.2(2) . .
C44 C43 H43A 120.4 . .
C42 C43 H43A 120.4 . .
N8 C44 C43 123.8(2) . .
N8 C44 H44A 118.1 . .
C43 C44 H44A 118.1 . .
O1 Fe1 O1 175.00(9) 2_775 .
O1 Fe1 N1 85.76(7) 2_775 2_775
O1 Fe1 N1 94.65(7) . 2_775
O1 Fe1 N1 94.65(7) 2_775 .
O1 Fe1 N1 85.76(7) . .
N1 Fe1 N1 170.50(10) 2_775 .
O1 Fe1 N3 92.50(5) 2_775 .
O1 Fe1 N3 92.50(5) . .
N1 Fe1 N3 85.25(5) 2_775 .
N1 Fe1 N3 85.25(5) . .
O1 Fe1 N4 87.50(5) 2_775 1_554
O1 Fe1 N4 87.50(5) . 1_554
N1 Fe1 N4 94.75(5) 2_775 1_554
N1 Fe1 N4 94.75(5) . 1_554
N3 Fe1 N4 180.000(1) . 1_554
C1 O1 Fe1 132.56(14) . .
C7 N1 C8 117.6(2) . .
C7 N1 Fe1 126.13(15) . .
C8 N1 Fe1 116.00(15) . .
O1 C1 C2 119.9(2) . .
O1 C1 C6 123.4(2) . .
C2 C1 C6 116.7(2) . .
C3 C2 C1 122.6(2) . .
C3 C2 H2A 118.7 . .
C1 C2 H2A 118.7 . .
C2 C3 C4 120.5(2) . .
C2 C3 H3A 119.7 . .
C4 C3 H3A 119.7 . .
C17 N3 C17 117.5(3) 2_775 .
C17 N3 Fe1 121.23(14) 2_775 .
C17 N3 Fe1 121.23(14) . .
C5 C4 C3 118.7(2) . .
C5 C4 C16 121.7(2) . .
C3 C4 C16 119.5(2) . .
C22 N4 C22 117.1(3) . 2_775
C22 N4 Fe1 121.44(14) . 1_556
C22 N4 Fe1 121.44(14) 2_775 1_556
C4 C5 C6 122.0(2) . .
C4 C5 H5A 119.0 . .
C6 C5 H5A 119.0 . .
C5 C6 C1 119.4(2) . .
C5 C6 C7 117.1(2) . .
C1 C6 C7 123.5(2) . .
N1 C7 C6 126.3(2) . .
N1 C7 H7A 116.9 . .
C6 C7 H7A 116.9 . .
N1 C8 C10 113.3(2) . .
N1 C8 C9 108.4(2) . .
C10 C8 C9 115.5(2) . .
N1 C8 H8A 106.3 . .
C10 C8 H8A 106.3 . .
C9 C8 H8A 106.3 . .
C8 C9 H9A 109.5 . .
C8 C9 H9B 109.5 . .
H9A C9 H9B 109.5 . .
C8 C9 H9C 109.5 . .
H9A C9 H9C 109.5 . .
H9B C9 H9C 109.5 . .
C11 C10 C15 117.6(3) . .
C11 C10 C8 123.5(2) . .
C15 C10 C8 118.9(2) . .
C12 C11 C10 120.7(3) . .
C12 C11 H11A 119.6 . .
C10 C11 H11A 119.6 . .
C13 C12 C11 120.1(3) . .
C13 C12 H12A 120.0 . .
C11 C12 H12A 120.0 . .
C12 C13 C14 119.7(3) . .
C12 C13 H13A 120.1 . .
C14 C13 H13A 120.1 . .
C15 C14 C13 120.0(3) . .
C15 C14 H14A 120.0 . .
C13 C14 H14A 120.0 . .
C14 C15 C10 121.8(3) . .
C14 C15 H15A 119.1 . .
C10 C15 H15A 119.1 . .
N2 C16 C4 178.6(3) . .
N3 C17 C18 123.2(2) . .
N3 C17 H17A 118.4 . .
C18 C17 H17A 118.4 . .
C17 C18 C19 118.9(2) . .
C17 C18 H18A 120.5 . .
C19 C18 H18A 120.5 . .
C18 C19 C18 118.2(3) 2_775 .
C18 C19 C20 120.89(14) 2_775 .
C18 C19 C20 120.89(14) . .
C21 C20 C21 117.8(3) 2_775 .
C21 C20 C19 121.09(14) 2_775 .
C21 C20 C19 121.09(14) . .
C22 C21 C20 119.0(2) . .
C22 C21 H21A 120.5 . .
C20 C21 H21A 120.5 . .
N4 C22 C21 123.5(2) . .
N4 C22 H22A 118.2 . .
C21 C22 H22A 118.2 . .
Cl2 C45 Cl1 109.2(3) . .
Cl2 C45 Cl3 113.3(3) . .
Cl1 C45 Cl3 109.2(3) . .
Cl2 C45 H45A 108.3 . .
Cl1 C45 H45A 108.3 . .
Cl3 C45 H45A 108.3 . .
Cl2A C45A Cl3A 107.2(12) . .
Cl2A C45A Cl1A 113.7(11) . .
Cl3A C45A Cl1A 111.2(11) . .
Cl2A C45A H45B 108.2 . .
Cl3A C45A H45B 108.2 . .
Cl1A C45A H45B 108.2 . .

loop_
_geom_bond_atom_site_label_1
_geom_bond_atom_site_label_2
_geom_bond_distance
_geom_bond_site_symmetry_2
Fe2 O2 2.0229(16) 2_765
Fe2 O2 2.0229(16) .
Fe2 N8 2.173(3) 1_554
Fe2 N5 2.1912(18) .
Fe2 N5 2.1912(18) 2_765
Fe2 N7 2.292(3) .
O2 C23 1.294(3) .
N5 C29 1.280(3) .
N5 C30 1.494(3) .
N6 C38 1.147(4) .
N7 C39 1.331(3) 2_765
N7 C39 1.331(3) .
N8 C44 1.337(3) .
N8 C44 1.337(3) 2_765
N8 Fe2 2.173(3) 1_556
C23 C24 1.420(3) .
C23 C28 1.432(3) .
C24 C25 1.374(3) .
C24 H24A 0.9500 .
C25 C26 1.398(4) .
C25 H25A 0.9500 .
C26 C27 1.388(4) .
C26 C38 1.440(4) .
C27 C28 1.401(3) .
C27 H27A 0.9500 .
C28 C29 1.453(3) .
C29 H29A 0.9500 .
C30 C32 1.520(3) .
C30 C31 1.523(3) .
C30 H30A 1.0000 .
C31 H31A 0.9800 .
C31 H31B 0.9800 .
C31 H31C 0.9800 .
C32 C37 1.386(4) .
C32 C33 1.396(4) .
C33 C34 1.401(4) .
C33 H33A 0.9500 .
C34 C35 1.376(4) .
C34 H34A 0.9500 .
C35 C36 1.381(4) .
C35 H35A 0.9500 .
C36 C37 1.392(4) .
C36 H36A 0.9500 .
C37 H37A 0.9500 .
C39 C40 1.378(3) .
C39 H39A 0.9500 .
C40 C41 1.390(3) .
C40 H40A 0.9500 .
C41 C40 1.390(3) 2_765
C41 C42 1.475(4) .
C42 C43 1.396(3) 2_765
C42 C43 1.396(3) .
C43 C44 1.381(3) .
C43 H43A 0.9500 .
C44 H44A 0.9500 .
Fe1 O1 2.0200(15) 2_775
Fe1 O1 2.0200(15) .
Fe1 N1 2.174(2) 2_775
Fe1 N1 2.174(2) .
Fe1 N3 2.228(3) .
Fe1 N4 2.253(3) 1_554
O1 C1 1.285(3) .
N1 C7 1.285(3) .
N1 C8 1.505(3) .
C1 C2 1.416(3) .
C1 C6 1.440(3) .
C2 C3 1.363(3) .
C2 H2A 0.9500 .
N2 C16 1.145(3) .
C3 C4 1.411(3) .
C3 H3A 0.9500 .
N3 C17 1.342(3) 2_775
N3 C17 1.342(3) .
C4 C5 1.380(3) .
C4 C16 1.442(4) .
N4 C22 1.334(3) .
N4 C22 1.334(3) 2_775
N4 Fe1 2.253(3) 1_556
C5 C6 1.402(3) .
C5 H5A 0.9500 .
C6 C7 1.452(3) .
C7 H7A 0.9500 .
C8 C10 1.506(3) .
C8 C9 1.509(4) .
C8 H8A 1.0000 .
C9 H9A 0.9800 .
C9 H9B 0.9800 .
C9 H9C 0.9800 .
C10 C11 1.394(4) .
C10 C15 1.395(4) .
C11 C12 1.392(5) .
C11 H11A 0.9500 .
C12 C13 1.376(6) .
C12 H12A 0.9500 .
C13 C14 1.386(5) .
C13 H13A 0.9500 .
C14 C15 1.367(4) .
C14 H14A 0.9500 .
C15 H15A 0.9500 .
C17 C18 1.385(3) .
C17 H17A 0.9500 .
C18 C19 1.393(3) .
C18 H18A 0.9500 .
C19 C18 1.393(3) 2_775
C19 C20 1.487(4) .
C20 C21 1.388(3) 2_775
C20 C21 1.388(3) .
C21 C22 1.385(3) .
C21 H21A 0.9500 .
C22 H22A 0.9500 .
C45 Cl2 1.724(5) .
C45 Cl1 1.774(6) .
C45 Cl3 1.779(5) .
C45 H45A 1.0000 .
C45A Cl2A 1.659(16) .
C45A Cl3A 1.706(16) .
C45A Cl1A 1.725(15) .
C45A H45B 1.0000 .
